data_4116733
loop_
_publ_author_name
'Hiroshi M. Yamamoto'
'Jun-Ichi Yamaura'
'Reizo Kato'

_publ_contact_author
;
Hiroshi M. Yamamoto
Kato Lab., The Institute for Solid State Physics, 
The University of Tokyo
7-22-1, Roppongi, Minato-ku, Tokyo, 106, Japan  
;
_publ_contact_author_email ' yhiroshi@kappa.issp.u-tokyo.ac.jp '
_publ_contact_author_fax ' +81-3-3478-6742 '
_publ_contact_author_phone ' +81-3-3478-6811 (ext.5714) '
_publ_section_title
;
 Multicomponent Molecular Conductors with Supramolecular Assembly:
 Iodine-Containing Neutral Molecules as Building Blocks
;
_journal_name_full 'Journal of the American Chemical Society'
_journal_page_first 5905
_journal_page_last 5913
_journal_paper_doi 10.1021/ja980024u
_journal_volume 120
_journal_year 1998
_chemical_formula_structural (BEDT-TTF)6(AuBr2)6Br(TIE)3
_chemical_formula_sum 'C66 H48 Au6 Br13 I12 S48'
_chemical_formula_weight 6123.39
_space_group_IT_number 12
_symmetry_cell_setting monoclinic
_symmetry_Int_Tables_number 12
_symmetry_space_group_name_Hall '-C 2y'
_symmetry_space_group_name_H-M 'C 1 2/m 1'
_audit_creation_date 'Sat Aug 16 20:42:11 1997'
_audit_creation_method 'from TEXRAY.INF file'
_cell_angle_alpha 90
_cell_angle_beta 93.268(13)
_cell_angle_gamma 90
_cell_formula_units_Z 2
_cell_length_a 34.278(4)
_cell_length_b 25.412(3)
_cell_length_c 7.954(2)
_cell_measurement_reflns_used 24
_cell_measurement_temperature 293.2
_cell_measurement_theta_max 15.8
_cell_measurement_theta_min 14.1
_cell_volume 6917(2)
_computing_cell_refinement 'MXC Diffractometer Control'
_computing_data_collection 'MXC Diffractometer Control'
_computing_data_reduction teXsan
_computing_publication_material teXsan
_computing_structure_refinement SHELXL93
_computing_structure_solution SIR92
_diffrn_ambient_temperature 293.2
_diffrn_measurement_device MXC18
_diffrn_measurement_method \w
_diffrn_orient_matrix_UB_11 0.00706
_diffrn_orient_matrix_UB_12 -0.00636
_diffrn_orient_matrix_UB_13 0.12204
_diffrn_orient_matrix_UB_21 0.02835
_diffrn_orient_matrix_UB_22 0.00094
_diffrn_orient_matrix_UB_23 -0.02332
_diffrn_orient_matrix_UB_31 0.00046
_diffrn_orient_matrix_UB_32 0.03882
_diffrn_orient_matrix_UB_33 0.02049
_diffrn_radiation_detector 'scintillation counter'
_diffrn_radiation_monochromator graphite
_diffrn_radiation_source 'MAC Science rotar'
_diffrn_radiation_type 'Mo K\a'
_diffrn_radiation_wavelength 0.7107
_diffrn_reflns_av_R_equivalents 0.071
_diffrn_reflns_av_sigmaI/netI 0.583
_diffrn_reflns_limit_h_max 44
_diffrn_reflns_limit_h_min 12
_diffrn_reflns_limit_k_max 33
_diffrn_reflns_limit_k_min 0
_diffrn_reflns_limit_l_max 10
_diffrn_reflns_limit_l_min 0
_diffrn_reflns_number 9313
_diffrn_reflns_reduction_process 'Lp corrections applied'
_diffrn_reflns_theta_max 27.50
_diffrn_reflns_theta_min 1.5
_diffrn_standards_decay_% -8.37
_diffrn_standards_interval_count 100
_diffrn_standards_number 3
_exptl_absorpt_coefficient_mu 13.568
_exptl_absorpt_correction_T_max 1.000
_exptl_absorpt_correction_T_min 0.646
_exptl_absorpt_correction_type analytical
_exptl_crystal_colour Black
_exptl_crystal_density_diffrn 2.940
_exptl_crystal_density_meas 2.95(1)
_exptl_crystal_description plate
_exptl_crystal_F_000 5554.00
_exptl_crystal_size_max 0.300
_exptl_crystal_size_mid 0.300
_exptl_crystal_size_min 0.100
_refine_diff_density_max 5.30
_refine_diff_density_min -5.57
_refine_diff_density_rms 0.50
_refine_ls_extinction_coef 0.0000
_refine_ls_extinction_expression Fc^*^=kFc[1+0.001xFc^2^\l^3^/sin(2\q)]^-1/4^
_refine_ls_extinction_method SHELXL
_refine_ls_goodness_of_fit_all 1.056
_refine_ls_hydrogen_treatment noref
_refine_ls_matrix_type full
_refine_ls_number_parameters 346
_refine_ls_number_reflns 8669
_refine_ls_number_restraints 0
_refine_ls_restrained_S_all 1.056
_refine_ls_R_factor_all 0.1793
_refine_ls_R_factor_obs 0.0962
_refine_ls_shift/esd_max 7.4820
_refine_ls_shift/esd_mean 0.0710
_refine_ls_structure_factor_coef Fsqd
_refine_ls_weighting_details 'w = 1/[\s^2^(Fo^2^) + (0.1748P)^2^+0.0000P] where P=(Fo^2^+2Fc^2^)/3'
_refine_ls_weighting_scheme calc
_refine_ls_wR_factor_all 0.2662
_reflns_number_observed 3926
_reflns_number_total 8669
_reflns_observed_criterion >2.0sigma(I)
_cod_data_source_file ja980024u_5.cif
_cod_data_source_block (ET)6(AuBr2)6Br(TIE)3
_cod_depositor_comments
;
The following automatic conversions were performed:

'_refine_ls_weighting_scheme' value 'calc w = 1/[\s^2^(Fo^2^) +
(0.1748P)^2^+0.0000P] where P=(Fo^2^+2Fc^2^)/3' was changed to
'calc'. New tag '_refine_ls_weighting_details' was created. The value
of the new tag was set to 'w = 1/[\s^2^(Fo^2^) +
(0.1748P)^2^+0.0000P] where P=(Fo^2^+2Fc^2^)/3'.

Automatic conversion script
Id: cif_fix_values 3143 2015-03-26 13:38:13Z robertas 
;
_cod_original_cell_volume 6917.50(18)
_cod_original_sg_symbol_H-M 'C 2/m '
_cod_original_formula_sum 'C66 H48 Au6 Br13 I12 S48 '
_cod_database_code 4116733

loop_
_symmetry_equiv_pos_as_xyz
x,y,z
x,-y,z
-x,-y,-z
-x,y,-z
1/2+x,1/2+y,z
1/2+x,1/2-y,z
1/2-x,1/2-y,-z
1/2-x,1/2+y,-z

loop_
_atom_site_aniso_label
_atom_site_aniso_U_11
_atom_site_aniso_U_22
_atom_site_aniso_U_33
_atom_site_aniso_U_12
_atom_site_aniso_U_13
_atom_site_aniso_U_23
Au(1) 0.113(1) 0.0365(5) 0.0321(5) 0.0000 0.0205(5) 0.0000
Au(2) 0.146(1) 0.0452(5) 0.0610(6) -0.0056(5) -0.0457(6) 0.0018(4)
I(1) 0.089(1) 0.0496(8) 0.0397(7) 0.0048(6) 0.0245(6) 0.0132(5)
I(2) 0.096(1) 0.0470(8) 0.0343(7) -0.0022(6) 0.0188(6) -0.0093(5)
I(3) 0.083(1) 0.0536(8) 0.0335(7) 0.0041(6) 0.0130(5) 0.0115(5)
Br(1) 0.111(2) 0.053(1) 0.054(1) -0.015(1) 0.023(1) 0.0004(10)
Br(2) 0.143(2) 0.060(1) 0.077(2) -0.016(1) -0.046(2) 0.010(1)
Br(3) 0.155(3) 0.055(1) 0.075(2) 0.005(1) -0.040(2) -0.007(1)
Br(4) 0.38(1) 0.029(2) 0.044(3) 0.0000 0.004(5) 0.0000
S(1) 0.054(3) 0.049(3) 0.070(3) 0.001(2) 0.022(2) 0.000(2)
S(2) 0.036(2) 0.042(2) 0.047(2) -0.001(2) 0.018(2) 0.001(2)
S(3) 0.051(3) 0.042(2) 0.077(3) -0.006(2) 0.024(2) 0.007(2)
S(4) 0.040(2) 0.043(2) 0.043(2) -0.007(2) 0.015(2) 0.000(2)
S(5) 0.065(3) 0.063(3) 0.086(4) 0.017(3) 0.032(3) -0.009(3)
S(6) 0.044(2) 0.058(3) 0.050(3) 0.002(2) 0.022(2) -0.004(2)
S(7) 0.072(4) 0.072(4) 0.117(5) -0.029(3) 0.050(4) -0.003(4)
S(8) 0.051(3) 0.059(3) 0.069(3) 0.002(2) 0.029(2) 0.006(2)
S(9) 0.037(3) 0.061(4) 0.031(3) 0.0000 0.012(2) 0.0000
S(10) 0.034(3) 0.061(4) 0.029(3) 0.0000 0.008(2) 0.0000
S(11) 0.036(3) 0.063(4) 0.033(3) 0.0000 0.012(2) 0.0000
S(12) 0.035(3) 0.066(4) 0.030(3) 0.0000 0.010(2) 0.0000
S(13) 0.034(3) 0.089(5) 0.040(3) 0.0000 0.007(2) 0.0000
S(14) 0.044(3) 0.065(4) 0.037(3) 0.0000 0.019(3) 0.0000
S(15) 0.047(4) 0.087(5) 0.036(3) 0.0000 0.025(3) 0.0000
S(16) 0.032(3) 0.081(5) 0.057(4) 0.0000 0.009(3) 0.0000
C(1) 0.038(8) 0.06(1) 0.031(8) 0.006(7) 0.010(6) -0.006(8)
C(2) 0.029(8) 0.07(1) 0.037(9) -0.013(7) 0.003(6) 0.007(8)
C(3) 0.06(1) 0.043(9) 0.041(9) 0.014(8) 0.006(8) 0.000(8)
C(4) 0.039(9) 0.05(1) 0.039(9) 0.016(7) 0.015(7) -0.001(8)
C(5) 0.037(9) 0.06(1) 0.05(1) -0.008(8) 0.022(8) 0.009(9)
C(6) 0.033(8) 0.06(1) 0.035(8) -0.007(7) 0.011(6) -0.007(8)
C(7) 0.10(2) 0.07(2) 0.17(3) 0.03(1) 0.08(2) 0.03(2)
C(8) 0.046(10) 0.07(1) 0.05(1) -0.003(9) 0.036(8) -0.005(9)
C(9) 0.14(3) 0.20(4) 0.25(5) -0.09(3) 0.16(4) -0.09(4)
C(10) 0.08(2) 0.16(3) 0.07(2) 0.03(2) 0.05(1) -0.01(2)
C(11) 0.05(1) 0.025(10) 0.025(10) 0.0000 0.010(9) 0.0000
C(12) 0.04(1) 0.019(9) 0.06(2) 0.0000 0.02(1) 0.0000
C(13) 0.027(10) 0.029(10) 0.026(10) 0.0000 0.011(8) 0.0000
C(14) 0.05(1) 0.03(1) 0.03(1) 0.0000 -0.002(9) 0.0000
C(15) 0.03(1) 0.04(1) 0.04(1) 0.0000 0.011(9) 0.0000
C(16) 0.05(1) 0.04(1) 0.06(2) 0.0000 0.00(1) 0.0000
C(17) 0.04(2) 0.30(8) 0.11(4) 0.0000 0.02(2) 0.0000
C(18) 0.02(1) 0.24(6) 0.08(3) 0.0000 0.03(2) 0.0000
C(19) 0.04(2) 0.28(6) 0.05(2) 0.0000 0.02(1) 0.0000
C(20) 0.01(1) 0.5(1) 0.09(3) 0.0000 0.01(2) 0.0000

loop_
_atom_site_label
_atom_site_fract_x
_atom_site_fract_y
_atom_site_fract_z
_atom_site_U_iso_or_equiv
_atom_site_thermal_displace_type
_atom_site_calc_flag
_atom_site_occupancy
_atom_site_refinement_flags
Au(1) 0.5000 0.1646 0.0000 0.0599(4) Uani d 0.50 S
Au(2) 0.74504(3) 0.35859(3) -0.7449(1) 0.0860(5) Uani d 1.00 .
I(1) 0.50877(4) 0.07057(5) 0.2805(2) 0.0588(5) Uani d 1.000(6) .
I(2) 0.50231(4) 0.26584(5) 0.2739(2) 0.0584(5) Uani d 1.000(6) .
I(3) 0.49888(4) 0.40525(5) 0.2695(2) 0.0563(5) Uani d 1.000(6) .
Br(1) 0.56950(8) 0.16411(8) 0.0260(3) 0.0718(7) Uani d 1.00 .
Br(2) 0.8067(1) 0.3582(1) -0.8691(4) 0.0951(10) Uani d 1.00 .
Br(3) 0.6833(1) 0.35747(9) -0.6207(4) 0.0966(10) Uani d 1.00 .
Br(4) 0.5000 0.5000 0.0000 0.150(4) Uani d 0.25 S
S(1) 0.7938(1) 0.2804(2) -0.3358(7) 0.057(1) Uani d 1.00 .
S(2) 0.7945(1) 0.3937(2) -0.3341(5) 0.0410(9) Uani d 1.00 .
S(3) 0.7103(1) 0.2792(2) -0.1799(7) 0.056(1) Uani d 1.00 .
S(4) 0.7087(1) 0.3929(2) -0.1784(5) 0.0415(9) Uani d 1.00 .
S(5) 0.8717(2) 0.2676(2) -0.4630(8) 0.070(2) Uani d 1.00 .
S(6) 0.8734(1) 0.4047(2) -0.4548(6) 0.050(1) Uani d 1.00 .
S(7) 0.6329(2) 0.2641(2) -0.0555(10) 0.085(2) Uani d 1.00 .
S(8) 0.6284(1) 0.4023(2) -0.0676(7) 0.059(1) Uani d 1.00 .
S(9) 0.8109(2) 0.5000 -0.6598(7) 0.043(1) Uani d 0.50 S
S(10) 0.7752(2) 0.5000 -0.9992(7) 0.041(1) Uani d 0.50 S
S(11) 0.7247(2) 0.5000 -0.5115(7) 0.043(1) Uani d 0.50 S
S(12) 0.6900(2) 0.5000 -0.8508(7) 0.043(1) Uani d 0.50 S
S(13) 0.8925(2) 0.5000 -0.7631(8) 0.054(2) Uani d 0.50 S
S(14) 0.8478(2) 0.5000 -1.1712(8) 0.048(1) Uani d 0.50 S
S(15) 0.6520(2) 0.5000 -0.3408(8) 0.056(2) Uani d 0.50 S
S(16) 0.6080(2) 0.5000 -0.7511(9) 0.057(2) Uani d 0.50 S
C(1) 0.7702(5) 0.3381(7) -0.295(2) 0.042(4) Uani d 1.00 .
C(2) 0.7330(4) 0.3393(7) -0.219(2) 0.044(4) Uani d 1.00 .
C(3) 0.8364(5) 0.3101(7) -0.397(2) 0.046(4) Uani d 1.00 .
C(4) 0.8363(5) 0.3639(7) -0.398(2) 0.044(4) Uani d 1.00 .
C(5) 0.6685(5) 0.3067(8) -0.120(2) 0.050(4) Uani d 1.00 .
C(6) 0.6662(4) 0.3612(7) -0.119(2) 0.043(4) Uani d 1.00 .
C(7) 0.9076(8) 0.310(1) -0.534(4) 0.11(1) Uani d 1.00 .
C(8) 0.8975(5) 0.3619(8) -0.595(2) 0.054(5) Uani d 1.00 .
C(9) 0.596(1) 0.307(2) -0.009(6) 0.19(2) Uani d 1.00 .
C(10) 0.5997(8) 0.356(1) 0.054(4) 0.10(1) Uani d 1.00 .
C(11) 0.7686(6) 0.5000 -0.787(2) 0.032(4) Uani d 0.50 S
C(12) 0.7317(6) 0.5000 -0.723(3) 0.039(5) Uani d 0.50 S
C(13) 0.8426(5) 0.5000 -0.819(2) 0.027(4) Uani d 0.50 S
C(14) 0.8260(6) 0.5000 -0.984(3) 0.038(5) Uani d 0.50 S
C(15) 0.6734(6) 0.5000 -0.531(3) 0.037(5) Uani d 0.50 S
C(16) 0.6575(7) 0.5000 -0.692(3) 0.048(6) Uani d 0.50 S
C(17) 0.913(1) 0.5000 -0.938(7) 0.15(2) Uani d 0.50 S
C(18) 0.8995(8) 0.5000 -1.091(5) 0.11(2) Uani d 0.50 S
C(19) 0.6018(9) 0.5000 -0.409(5) 0.12(2) Uani d 0.50 S
C(20) 0.5887(8) 0.5000 -0.568(6) 0.19(3) Uani d 0.50 S
C(21) 0.5000 0.0244 0.5000 0.0380 Uiso d 0.50 S
C(22) 0.5000 0.3112 0.5000 0.0380 Uiso d 0.50 S
C(23) 0.5000 0.3600 0.5000 0.0380 Uiso d 0.50 S
H(1) 0.9218 0.3248 -0.4038 0.1102 Uiso calc 1.00 .
H(2) 0.9278 0.2963 -0.5728 0.1102 Uiso calc 1.00 .
H(3) 0.8767 0.3523 -0.6894 0.0832 Uiso calc 1.00 .
H(4) 0.9168 0.3790 -0.6492 0.0832 Uiso calc 1.00 .
H(5) 0.5808 0.3173 -0.1276 0.1633 Uiso calc 1.00 .
H(6) 0.5752 0.2911 0.0455 0.1633 Uiso calc 1.00 .
H(7) 0.6189 0.3533 0.1645 0.1121 Uiso calc 1.00 .
H(8) 0.5795 0.3768 0.0945 0.1121 Uiso calc 1.00 .
H(9) 0.9328 0.5305 -0.9359 0.1917 Uiso calc 1.00 .
H(10) 0.9328 0.4695 -0.9359 0.1917 Uiso calc 1.00 .
H(11) 0.9025 0.4695 -1.1657 0.1169 Uiso calc 1.00 .
H(12) 0.9025 0.5305 -1.1657 0.1169 Uiso calc 1.00 .
H(13) 0.5938 0.4695 -0.3569 0.1278 Uiso calc 1.00 .
H(14) 0.5938 0.5305 -0.3569 0.1278 Uiso calc 1.00 .
H(15) 0.5619 0.5305 -0.5697 0.2121 Uiso calc 1.00 .
H(16) 0.5619 0.4695 -0.5697 0.2121 Uiso calc 1.00 .

loop_
_atom_type_symbol
_atom_type_oxidation_number
_atom_type_number_in_cell
_atom_type_scat_dispersion_real
_atom_type_scat_dispersion_imag
_atom_type_scat_source
C 0 132 0.003 0.002
;International Tables for Crystallography
(1992, Vol. C, Tables 4.2.6.8 and 6.1.1.4)
;
S 0 96 0.125 0.123
;International Tables for Crystallography
(1992, Vol. C, Tables 4.2.6.8 and 6.1.1.4)
;
H 0 96 0.000 0.000
;International Tables for Crystallography
(1992, Vol. C, Table 6.1.1.4)
;
Au 0 12 -2.013 8.802
;International Tables for Crystallography
(1992, Vol. C, Tables 4.2.6.8 and 6.1.1.4)
;
Br 0 26 -0.290 2.459
;International Tables for Crystallography
(1992, Vol. C, Tables 4.2.6.8 and 6.1.1.4)
;
I 0 24 -0.474 1.812
;International Tables for Crystallography
(1992, Vol. C, Tables 4.2.6.8 and 6.1.1.4)
;

loop_
_geom_angle_atom_site_label_1
_geom_angle_atom_site_label_2
_geom_angle_atom_site_label_3
_geom_angle
_geom_angle_site_symmetry_1
_geom_angle_site_symmetry_2
_geom_angle_site_symmetry_3
_geom_angle_publ_flag
Br(1) Au(1) Br(1) 179.34(10) 1_555 1_555 4_655 yes
Br(2) Au(2) Br(3) 179.07(9) 1_555 1_555 1_555 yes
C(1) S(1) C(3) 95.4(8) 1_555 1_555 1_555 yes
C(1) S(2) C(4) 96.6(8) 1_555 1_555 1_555 yes
C(2) S(3) C(5) 94.7(9) 1_555 1_555 1_555 yes
C(2) S(4) C(6) 96.3(8) 1_555 1_555 1_555 yes
C(3) S(5) C(7) 103(1) 1_555 1_555 1_555 yes
C(4) S(6) C(8) 99.9(9) 1_555 1_555 1_555 yes
C(5) S(7) C(9) 101(1) 1_555 1_555 1_555 yes
C(6) S(8) C(10) 99(1) 1_555 1_555 1_555 yes
C(11) S(9) C(13) 96.5(9) 1_555 1_555 1_555 yes
C(11) S(10) C(14) 96(1) 1_555 1_555 1_555 yes
C(12) S(11) C(15) 96(1) 1_555 1_555 1_555 yes
C(12) S(12) C(16) 96(1) 1_555 1_555 1_555 yes
C(13) S(13) C(17) 104(1) 1_555 1_555 1_555 yes
C(14) S(14) C(18) 98(1) 1_555 1_555 1_555 yes
C(15) S(15) C(19) 100(1) 1_555 1_555 1_555 yes
C(16) S(16) C(20) 101(1) 1_555 1_555 1_555 yes
S(1) C(1) S(2) 116.1(9) 1_555 1_555 1_555 yes
S(1) C(1) C(2) 122(1) 1_555 1_555 1_555 yes
S(2) C(1) C(2) 121(1) 1_555 1_555 1_555 yes
S(3) C(2) S(4) 116.9(9) 1_555 1_555 1_555 yes
S(3) C(2) C(1) 118(1) 1_555 1_555 1_555 yes
S(4) C(2) C(1) 124(1) 1_555 1_555 1_555 yes
S(1) C(3) S(5) 115(1) 1_555 1_555 1_555 yes
S(1) C(3) C(4) 115(1) 1_555 1_555 1_555 yes
S(5) C(3) C(4) 128(1) 1_555 1_555 1_555 yes
S(2) C(4) S(6) 116(1) 1_555 1_555 1_555 yes
S(2) C(4) C(3) 115(1) 1_555 1_555 1_555 yes
S(6) C(4) C(3) 127(1) 1_555 1_555 1_555 yes
S(3) C(5) S(7) 116(1) 1_555 1_555 1_555 yes
S(3) C(5) C(6) 117(1) 1_555 1_555 1_555 yes
S(7) C(5) C(6) 125(1) 1_555 1_555 1_555 yes
S(4) C(6) S(8) 115(1) 1_555 1_555 1_555 yes
S(4) C(6) C(5) 114(1) 1_555 1_555 1_555 yes
S(8) C(6) C(5) 130(1) 1_555 1_555 1_555 yes
S(5) C(7) C(8) 120(1) 1_555 1_555 1_555 yes
S(5) C(7) H(1) 100(2) 1_555 1_555 1_555 no
S(5) C(7) H(2) 118(2) 1_555 1_555 1_555 no
C(8) C(7) H(1) 94(1) 1_555 1_555 1_555 no
C(8) C(7) H(2) 115(2) 1_555 1_555 1_555 no
H(1) C(7) H(2) 98(2) 1_555 1_555 1_555 no
S(6) C(8) C(7) 117(1) 1_555 1_555 1_555 yes
S(6) C(8) H(3) 105(1) 1_555 1_555 1_555 no
S(6) C(8) H(4) 112(1) 1_555 1_555 1_555 no
C(7) C(8) H(3) 99(1) 1_555 1_555 1_555 no
C(7) C(8) H(4) 115(1) 1_555 1_555 1_555 no
H(3) C(8) H(4) 104(1) 1_555 1_555 1_555 no
S(7) C(9) C(10) 126(2) 1_555 1_555 1_555 yes
S(7) C(9) H(5) 106(3) 1_555 1_555 1_555 no
S(7) C(9) H(6) 112(3) 1_555 1_555 1_555 no
C(10) C(9) H(5) 98(3) 1_555 1_555 1_555 no
C(10) C(9) H(6) 107(4) 1_555 1_555 1_555 no
H(5) C(9) H(6) 100(3) 1_555 1_555 1_555 no
S(8) C(10) C(9) 115(2) 1_555 1_555 1_555 yes
S(8) C(10) H(7) 98(1) 1_555 1_555 1_555 no
S(8) C(10) H(8) 103(2) 1_555 1_555 1_555 no
C(9) C(10) H(7) 107(3) 1_555 1_555 1_555 no
C(9) C(10) H(8) 125(3) 1_555 1_555 1_555 no
H(7) C(10) H(8) 100(2) 1_555 1_555 1_555 no
S(9) C(11) S(10) 115(1) 1_555 1_555 1_555 yes
S(9) C(11) C(12) 122(1) 1_555 1_555 1_555 yes
S(10) C(11) C(12) 122(1) 1_555 1_555 1_555 yes
S(11) C(12) S(12) 115(1) 1_555 1_555 1_555 yes
S(11) C(12) C(11) 122(1) 1_555 1_555 1_555 yes
S(12) C(12) C(11) 121(1) 1_555 1_555 1_555 yes
S(9) C(13) S(13) 117(1) 1_555 1_555 1_555 yes
S(9) C(13) C(14) 116(1) 1_555 1_555 1_555 yes
S(13) C(13) C(14) 125(1) 1_555 1_555 1_555 yes
S(10) C(14) S(14) 115(1) 1_555 1_555 1_555 yes
S(10) C(14) C(13) 114(1) 1_555 1_555 1_555 yes
S(14) C(14) C(13) 130(1) 1_555 1_555 1_555 yes
S(11) C(15) S(15) 113(1) 1_555 1_555 1_555 yes
S(11) C(15) C(16) 115(1) 1_555 1_555 1_555 yes
S(15) C(15) C(16) 131(1) 1_555 1_555 1_555 yes
S(12) C(16) S(16) 117(1) 1_555 1_555 1_555 yes
S(12) C(16) C(15) 116(1) 1_555 1_555 1_555 yes
S(16) C(16) C(15) 125(1) 1_555 1_555 1_555 yes
S(13) C(17) C(18) 132(2) 1_555 1_555 1_555 yes
S(13) C(17) H(9) 108(3) 1_555 1_555 1_555 no
S(13) C(17) H(10) 108(3) 1_555 1_555 1_555 no
C(18) C(17) H(9) 102(3) 1_555 1_555 1_555 no
C(18) C(17) H(10) 102(3) 1_555 1_555 1_555 no
H(9) C(17) H(10) 97(2) 1_555 1_555 1_555 no
S(14) C(18) C(17) 128(2) 1_555 1_555 1_555 yes
S(14) C(18) H(11) 85(1) 1_555 1_555 1_555 no
S(14) C(18) H(12) 85(1) 1_555 1_555 1_555 no
C(17) C(18) H(11) 122(2) 1_555 1_555 1_555 no
C(17) C(18) H(12) 122(2) 1_555 1_555 1_555 no
H(11) C(18) H(12) 103(3) 1_555 1_555 1_555 no
S(15) C(19) C(20) 124(2) 1_555 1_555 1_555 yes
S(15) C(19) H(13) 99(2) 1_555 1_555 1_555 no
S(15) C(19) H(14) 99(2) 1_555 1_555 1_555 no
C(20) C(19) H(13) 109(2) 1_555 1_555 1_555 no
C(20) C(19) H(14) 109(2) 1_555 1_555 1_555 no
H(13) C(19) H(14) 113(3) 1_555 1_555 1_555 no
S(16) C(20) C(19) 136(2) 1_555 1_555 1_555 yes
S(16) C(20) H(15) 109(2) 1_555 1_555 1_555 no
S(16) C(20) H(16) 109(2) 1_555 1_555 1_555 no
C(19) C(20) H(15) 103(2) 1_555 1_555 1_555 no
C(19) C(20) H(16) 103(2) 1_555 1_555 1_555 no
H(15) C(20) H(16) 80(1) 1_555 1_555 1_555 no
I(1) C(21) I(1) 113.46(7) 1_555 1_555 4_656 yes
I(1) C(21) C(21) 123.27(3) 1_555 1_555 2_555 yes
I(1) C(21) C(21) 123.27(3) 4_656 1_555 2_555 yes
I(2) C(22) I(2) 114.86(7) 1_555 1_555 4_656 yes
I(2) C(22) C(23) 122.57(3) 1_555 1_555 1_555 yes
I(2) C(22) C(23) 122.57(3) 4_656 1_555 1_555 yes
I(3) C(23) I(3) 115.76(7) 1_555 1_555 4_656 yes
I(3) C(23) C(22) 122.12(3) 1_555 1_555 1_555 yes
I(3) C(23) C(22) 122.12(3) 4_656 1_555 1_555 yes

loop_
_geom_bond_atom_site_label_1
_geom_bond_atom_site_label_2
_geom_bond_distance
_geom_bond_site_symmetry_1
_geom_bond_site_symmetry_2
_geom_bond_publ_flag
Au(1) Br(1) 2.380(3) 1_555 1_555 yes
Au(1) Br(1) 2.380(3) 1_555 4_655 yes
Au(2) Br(2) 2.384(4) 1_555 1_555 yes
Au(2) Br(3) 2.387(4) 1_555 1_555 yes
I(1) C(21) 2.139(1) 1_555 1_555 yes
I(2) C(22) 2.141(1) 1_555 1_555 yes
I(3) C(23) 2.163(1) 1_555 1_555 yes
S(1) C(1) 1.71(2) 1_555 1_555 yes
S(1) C(3) 1.74(2) 1_555 1_555 yes
S(2) C(1) 1.68(2) 1_555 1_555 yes
S(2) C(4) 1.72(2) 1_555 1_555 yes
S(3) C(2) 1.75(2) 1_555 1_555 yes
S(3) C(5) 1.69(2) 1_555 1_555 yes
S(4) C(2) 1.64(2) 1_555 1_555 yes
S(4) C(6) 1.75(2) 1_555 1_555 yes
S(5) C(3) 1.73(2) 1_555 1_555 yes
S(5) C(7) 1.75(3) 1_555 1_555 yes
S(6) C(4) 1.72(2) 1_555 1_555 yes
S(6) C(8) 1.79(2) 1_555 1_555 yes
S(7) C(5) 1.73(2) 1_555 1_555 yes
S(7) C(9) 1.74(4) 1_555 1_555 yes
S(8) C(6) 1.73(2) 1_555 1_555 yes
S(8) C(10) 1.85(3) 1_555 1_555 yes
S(9) C(11) 1.72(2) 1_555 1_555 yes
S(9) C(13) 1.71(2) 1_555 1_555 yes
S(10) C(11) 1.71(2) 1_555 1_555 yes
S(10) C(14) 1.74(2) 1_555 1_555 yes
S(11) C(12) 1.71(3) 1_555 1_555 yes
S(11) C(15) 1.76(2) 1_555 1_555 yes
S(12) C(12) 1.71(2) 1_555 1_555 yes
S(12) C(16) 1.73(3) 1_555 1_555 yes
S(13) C(13) 1.74(2) 1_555 1_555 yes
S(13) C(17) 1.59(5) 1_555 1_555 yes
S(14) C(14) 1.70(2) 1_555 1_555 yes
S(14) C(18) 1.85(3) 1_555 1_555 yes
S(15) C(15) 1.72(2) 1_555 1_555 yes
S(15) C(19) 1.78(3) 1_555 1_555 yes
S(16) C(16) 1.73(2) 1_555 1_555 yes
S(16) C(20) 1.64(4) 1_555 1_555 yes
C(1) C(2) 1.44(2) 1_555 1_555 yes
C(3) C(4) 1.37(3) 1_555 1_555 yes
C(5) C(6) 1.39(3) 1_555 1_555 yes
C(7) C(8) 1.44(3) 1_555 1_555 yes
C(9) C(10) 1.33(6) 1_555 1_555 yes
C(11) C(12) 1.39(3) 1_555 1_555 yes
C(13) C(14) 1.40(3) 1_555 1_555 yes
C(15) C(16) 1.37(3) 1_555 1_555 yes
C(17) C(18) 1.28(6) 1_555 1_555 yes
C(19) C(20) 1.32(6) 1_555 1_555 yes
C(21) C(21) 1.240 1_555 2_555 yes
C(22) C(23) 1.240 1_555 1_555 yes

loop_
_geom_contact_atom_site_label_1
_geom_contact_atom_site_label_2
_geom_contact_distance
_geom_contact_site_symmetry_1
_geom_contact_site_symmetry_2
I(1) I(1) 3.577(2) 1_555 4_656
Br(2) S(3) 3.564(5) 1_555 7_654
Br(2) C(1) 3.58(2) 1_555 1_554
S(2) S(14) 3.470(5) 1_555 1_556
S(6) S(14) 3.457(7) 1_555 1_556
